data_4037968
loop_
_publ_author_name
'Tendyck, Jonas C.'
'Kl\"ocker, Hans'
'Sch\"urmann, Lina'
'W\"urthwein, Ernst-Ulrich'
'Hepp, Alexander'
'Layh, Marcus'
'Uhl, Werner'

_publ_section_title
;
 Aspects of phosphaallene chemistry - heat induced formation of
 1,2-dihydrophosphetes by intramolecular nucleophilic aromatic
 substitution and photochemical generation of tricyclic phosphiranes.
;
_journal_name_full 'The Journal of organic chemistry'
_journal_paper_doi 10.1021/acs.joc.9b03056
_journal_year 2020
_chemical_formula_sum 'C29 H39 P'
_chemical_formula_weight 418.57
_space_group_crystal_system triclinic
_space_group_IT_number 2
_space_group_name_Hall '-P 1'
_space_group_name_H-M_alt 'P -1'
_atom_sites_solution_hydrogens geom
_audit_creation_method SHELXL-2014/7
_cell_angle_alpha 85.785(2)
_cell_angle_beta 66.306(2)
_cell_angle_gamma 69.680(3)
_cell_formula_units_Z 2
_cell_length_a 11.0637(8)
_cell_length_b 11.4975(8)
_cell_length_c 12.0726(9)
_cell_measurement_reflns_used 8210
_cell_measurement_temperature 193(2)
_cell_measurement_theta_max 27.910
_cell_measurement_theta_min 2.196
_cell_volume 1314.82(17)
_computing_cell_refinement 'Bruker SAINT+'
_computing_data_collection 'Bruker SMART'
_computing_data_reduction 'Bruker SHELXTL'
_computing_molecular_graphics 'Bruker SHELXTL'
_computing_publication_material 'Bruker SHELXTL'
_computing_structure_refinement 'SHELXL-2014/7 (Sheldrick, 2014)'
_computing_structure_solution 'SHELXS-2014 (Sheldrick, 2014)'
_diffrn_ambient_temperature 193(2)
_diffrn_measured_fraction_theta_full 0.980
_diffrn_measured_fraction_theta_max 0.983
_diffrn_measurement_device_type 'CCD area detector'
_diffrn_measurement_method 'omega scans'
_diffrn_radiation_type MoK\a
_diffrn_radiation_wavelength 0.71073
_diffrn_reflns_av_R_equivalents 0.0330
_diffrn_reflns_av_unetI/netI 0.0453
_diffrn_reflns_Laue_measured_fraction_full 0.980
_diffrn_reflns_Laue_measured_fraction_max 0.983
_diffrn_reflns_limit_h_max 14
_diffrn_reflns_limit_h_min -14
_diffrn_reflns_limit_k_max 15
_diffrn_reflns_limit_k_min -15
_diffrn_reflns_limit_l_max 15
_diffrn_reflns_limit_l_min -15
_diffrn_reflns_number 17144
_diffrn_reflns_point_group_measured_fraction_full 0.980
_diffrn_reflns_point_group_measured_fraction_max 0.983
_diffrn_reflns_theta_full 25.242
_diffrn_reflns_theta_max 27.963
_diffrn_reflns_theta_min 2.196
_diffrn_source microsource
_exptl_absorpt_coefficient_mu 0.117
_exptl_absorpt_correction_T_max 0.7456
_exptl_absorpt_correction_T_min 0.6300
_exptl_absorpt_correction_type empirical
_exptl_absorpt_process_details SADABS
_exptl_crystal_colour colourless
_exptl_crystal_density_diffrn 1.057
_exptl_crystal_description plate
_exptl_crystal_F_000 456
_exptl_crystal_size_max 0.280
_exptl_crystal_size_mid 0.100
_exptl_crystal_size_min 0.080
_refine_diff_density_max 0.324
_refine_diff_density_min -0.242
_refine_diff_density_rms 0.039
_refine_ls_extinction_method none
_refine_ls_goodness_of_fit_ref 1.060
_refine_ls_hydrogen_treatment constr
_refine_ls_matrix_type full
_refine_ls_number_parameters 315
_refine_ls_number_reflns 6217
_refine_ls_number_restraints 114
_refine_ls_restrained_S_all 1.055
_refine_ls_R_factor_all 0.0820
_refine_ls_R_factor_gt 0.0560
_refine_ls_shift/su_max 0.001
_refine_ls_shift/su_mean 0.000
_refine_ls_structure_factor_coef Fsqd
_refine_ls_weighting_details 'w=1/[\s^2^(Fo^2^)+(0.0904P)^2^+0.1814P] where P=(Fo^2^+2Fc^2^)/3'
_refine_ls_weighting_scheme calc
_refine_ls_wR_factor_gt 0.1567
_refine_ls_wR_factor_ref 0.1701
_reflns_Friedel_coverage 0.000
_reflns_number_gt 4443
_reflns_number_total 6217
_reflns_threshold_expression 'I > 2\s(I)'
_cod_data_source_file jo9b03056_si_001.cif
_cod_data_source_block sad_a_compound_5a
_cod_database_code 4037968
_shelx_shelxl_version_number 2014/7
_shelx_space_group_comment
;
The symmetry employed for this shelxl refinement is uniquely defined
by the following loop, which should always be used as a source of
symmetry information in preference to the above space-group names.
They are only intended as comments.
;
_shelx_estimated_absorpt_t_min 0.968
_shelx_estimated_absorpt_t_max 0.991

loop_
_space_group_symop_operation_xyz
'x, y, z'
'-x, -y, -z'

loop_
_atom_site_label
_atom_site_type_symbol
_atom_site_fract_x
_atom_site_fract_y
_atom_site_fract_z
_atom_site_U_iso_or_equiv
_atom_site_adp_type
_atom_site_occupancy
_atom_site_site_symmetry_order
_atom_site_calc_flag
_atom_site_refinement_flags_posn
_atom_site_refinement_flags_adp
_atom_site_refinement_flags_occupancy
_atom_site_disorder_assembly
_atom_site_disorder_group
P1 P 0.28932(5) 0.23911(4) 0.55585(4) 0.04417(16) Uani 1 1 d . . . . .
C1 C 0.09594(18) 0.27177(16) 0.60792(15) 0.0417(4) Uani 1 1 d . . . . .
C2 C -0.02216(19) 0.31776(17) 0.70614(15) 0.0448(4) Uani 1 1 d . . . . .
H2 H -0.1046 0.3173 0.6993 0.054 Uiso 1 1 calc R U . . .
C3 C -0.0462(2) 0.3707(2) 0.82693(17) 0.0550(5) Uani 1 1 d . . . . .
C31 C 0.0877(3) 0.3527(4) 0.8414(2) 0.1004(10) Uani 1 1 d . . . . .
H31A H 0.1460 0.2643 0.8261 0.120 Uiso 1 1 calc R U . . .
H31B H 0.0651 0.3814 0.9241 0.120 Uiso 1 1 calc R U . . .
H31C H 0.1391 0.4006 0.7833 0.120 Uiso 1 1 calc R U . . .
C32 C -0.1309(5) 0.5089(3) 0.8392(3) 0.1220(13) Uani 1 1 d . . . . .
H32A H -0.0761 0.5505 0.7754 0.146 Uiso 1 1 calc R U . . .
H32B H -0.1522 0.5449 0.9189 0.146 Uiso 1 1 calc R U . . .
H32C H -0.2190 0.5204 0.8313 0.146 Uiso 1 1 calc R U . . .
C33 C -0.1348(4) 0.3105(3) 0.9270(2) 0.1041(11) Uani 1 1 d . . . . .
H33A H -0.2220 0.3221 0.9174 0.125 Uiso 1 1 calc R U . . .
H33B H -0.1576 0.3491 1.0060 0.125 Uiso 1 1 calc R U . . .
H33C H -0.0820 0.2214 0.9224 0.125 Uiso 1 1 calc R U . . .
C4 C 0.26329(18) 0.20095(16) 0.42299(16) 0.0428(4) Uani 1 1 d . . . . .
C5 C 0.33020(18) 0.15660(17) 0.30145(16) 0.0455(4) Uani 1 1 d D . . . .
C51 C 0.4866(7) 0.1277(6) 0.2228(5) 0.0544(17) Uani 0.658(3) 1 d D U P A 1
C511 C 0.5656(4) 0.1436(7) 0.2942(4) 0.102(2) Uani 0.658(3) 1 d D U P A 1
H51A H 0.5292 0.2308 0.3252 0.123 Uiso 0.658(3) 1 calc R U P A 1
H51B H 0.6660 0.1197 0.2414 0.123 Uiso 0.658(3) 1 calc R U P A 1
H51C H 0.5528 0.0907 0.3624 0.123 Uiso 0.658(3) 1 calc R U P A 1
C512 C 0.5038(4) 0.2091(5) 0.1168(5) 0.108(2) Uani 0.658(3) 1 d D U P A 1
H51D H 0.4482 0.2004 0.0740 0.129 Uiso 0.658(3) 1 calc R U P A 1
H51E H 0.6033 0.1832 0.0610 0.129 Uiso 0.658(3) 1 calc R U P A 1
H51F H 0.4711 0.2961 0.1469 0.129 Uiso 0.658(3) 1 calc R U P A 1
C513 C 0.5614(4) -0.0076(4) 0.1679(4) 0.0887(11) Uani 0.658(3) 1 d D U P A 1
H51G H 0.5507 -0.0641 0.2333 0.106 Uiso 0.658(3) 1 calc R U P A 1
H51H H 0.6617 -0.0224 0.1204 0.106 Uiso 0.658(3) 1 calc R U P A 1
H51I H 0.5196 -0.0227 0.1151 0.106 Uiso 0.658(3) 1 calc R U P A 1
C5A C 0.4888(10) 0.1427(11) 0.2279(11) 0.062(4) Uani 0.342(3) 1 d D U P A 2
C51A C 0.5672(8) 0.0488(8) 0.2915(10) 0.092(3) Uani 0.342(3) 1 d D U P A 2
H51J H 0.6687 0.0265 0.2441 0.110 Uiso 0.342(3) 1 calc R U P A 2
H51K H 0.5415 -0.0258 0.2996 0.110 Uiso 0.342(3) 1 calc R U P A 2
H51L H 0.5422 0.0847 0.3722 0.110 Uiso 0.342(3) 1 calc R U P A 2
C51B C 0.5082(7) 0.2656(7) 0.2292(8) 0.079(2) Uani 0.342(3) 1 d D U P A 2
H51M H 0.6061 0.2567 0.1778 0.094 Uiso 0.342(3) 1 calc R U P A 2
H51N H 0.4859 0.2925 0.3124 0.094 Uiso 0.342(3) 1 calc R U P A 2
H51O H 0.4454 0.3278 0.1980 0.094 Uiso 0.342(3) 1 calc R U P A 2
C51C C 0.5350(7) 0.0859(9) 0.1014(7) 0.0887(11) Uani 0.342(3) 1 d D U P A 2
H51P H 0.4883 0.1466 0.0568 0.106 Uiso 0.342(3) 1 calc R U P A 2
H51Q H 0.5092 0.0116 0.1074 0.106 Uiso 0.342(3) 1 calc R U P A 2
H51R H 0.6373 0.0629 0.0582 0.106 Uiso 0.342(3) 1 calc R U P A 2
C6 C 0.24462(18) 0.13601(17) 0.25143(16) 0.0448(4) Uani 1 1 d . . . . .
H6 H 0.2865 0.1075 0.1681 0.054 Uiso 1 1 calc R U . . .
C7 C 0.10141(18) 0.15452(16) 0.31568(15) 0.0410(4) Uani 1 1 d D . . . .
C71 C 0.01267(19) 0.12841(17) 0.25715(16) 0.0473(4) Uani 1 1 d D . . . .
C711 C -0.1122(3) 0.2470(2) 0.2695(2) 0.0732(7) Uani 1 1 d D . . . .
H71A H -0.1710 0.2296 0.2349 0.088 Uiso 1 1 calc R U . . .
H71B H -0.0772 0.3119 0.2261 0.088 Uiso 1 1 calc R U . . .
H71C H -0.1681 0.2755 0.3555 0.088 Uiso 1 1 calc R U . . .
C712 C -0.0434(3) 0.0282(2) 0.3223(2) 0.0761(7) Uani 1 1 d D . . . .
H71D H 0.0356 -0.0475 0.3171 0.091 Uiso 1 1 calc R U . . .
H71E H -0.0989 0.0101 0.2843 0.091 Uiso 1 1 calc R U . . .
H71F H -0.1030 0.0571 0.4077 0.091 Uiso 1 1 calc R U . . .
C713 C 0.0952(3) 0.0855(3) 0.1223(2) 0.0818(8) Uani 1 1 d D . . . .
H71G H 0.1761 0.0098 0.1118 0.098 Uiso 1 1 calc R U . . .
H71H H 0.1283 0.1510 0.0782 0.098 Uiso 1 1 calc R U . . .
H71I H 0.0340 0.0683 0.0904 0.098 Uiso 1 1 calc R U . . .
C8 C 0.03817(17) 0.19813(16) 0.43770(15) 0.0414(4) Uani 1 1 d . . . . .
H8 H -0.0584 0.2106 0.4847 0.050 Uiso 1 1 calc R U . . .
C9 C 0.11923(18) 0.22273(16) 0.48850(15) 0.0407(4) Uani 1 1 d . . . . .
C10 C 0.2190(2) 0.4819(2) 0.4649(2) 0.0635(6) Uani 1 1 d . . . . .
H10A H 0.2399 0.5592 0.4539 0.076 Uiso 1 1 calc R U . . .
H10B H 0.1179 0.5009 0.5126 0.076 Uiso 1 1 calc R U . . .
H10C H 0.2460 0.4420 0.3854 0.076 Uiso 1 1 calc R U . . .
C11 C 0.30057(19) 0.39559(17) 0.53057(16) 0.0460(4) Uani 1 1 d . . . . .
C12 C 0.37289(19) 0.43498(17) 0.57542(17) 0.0486(4) Uani 1 1 d . . . . .
H12 H 0.3678 0.5187 0.5625 0.058 Uiso 1 1 calc R U . . .
C13 C 0.45969(19) 0.36837(18) 0.64220(17) 0.0496(4) Uani 1 1 d . . . . .
C14 C 0.4429(3) 0.4275(3) 0.7463(2) 0.0756(7) Uani 1 1 d . . . . .
H14 H 0.3760 0.5090 0.7733 0.091 Uiso 1 1 calc R U . . .
C15 C 0.5233(3) 0.3681(4) 0.8113(3) 0.0962(9) Uani 1 1 d . . . . .
H15 H 0.5094 0.4084 0.8836 0.115 Uiso 1 1 calc R U . . .
C16 C 0.6223(3) 0.2519(3) 0.7714(3) 0.0869(8) Uani 1 1 d . . . . .
H16 H 0.6765 0.2115 0.8164 0.104 Uiso 1 1 calc R U . . .
C17 C 0.6436(3) 0.1938(2) 0.6670(2) 0.0734(7) Uani 1 1 d . . . . .
H17 H 0.7138 0.1138 0.6387 0.088 Uiso 1 1 calc R U . . .
C18 C 0.5626(2) 0.2517(2) 0.6024(2) 0.0571(5) Uani 1 1 d . . . . .
H18 H 0.5779 0.2108 0.5299 0.068 Uiso 1 1 calc R U . . .

loop_
_atom_site_aniso_label
_atom_site_aniso_U_11
_atom_site_aniso_U_22
_atom_site_aniso_U_33
_atom_site_aniso_U_23
_atom_site_aniso_U_13
_atom_site_aniso_U_12
P1 0.0442(3) 0.0523(3) 0.0470(3) 0.0104(2) -0.0264(2) -0.0212(2)
C1 0.0457(9) 0.0514(10) 0.0383(8) 0.0091(7) -0.0227(8) -0.0232(8)
C2 0.0477(10) 0.0582(11) 0.0394(9) 0.0089(8) -0.0223(8) -0.0265(8)
C3 0.0590(12) 0.0728(13) 0.0395(9) 0.0008(9) -0.0206(9) -0.0284(10)
C31 0.0773(17) 0.183(3) 0.0557(13) -0.0185(17) -0.0305(13) -0.052(2)
C32 0.178(4) 0.086(2) 0.099(2) -0.0246(17) -0.081(2) -0.007(2)
C33 0.129(3) 0.170(3) 0.0430(12) 0.0162(16) -0.0262(15) -0.098(2)
C4 0.0402(9) 0.0504(10) 0.0448(9) 0.0071(8) -0.0215(8) -0.0192(8)
C5 0.0377(9) 0.0542(10) 0.0446(9) 0.0042(8) -0.0159(8) -0.0169(8)
C51 0.047(4) 0.078(3) 0.047(3) 0.008(2) -0.019(3) -0.033(3)
C511 0.0390(19) 0.186(6) 0.081(3) -0.027(3) -0.0104(18) -0.047(3)
C512 0.058(2) 0.142(5) 0.109(4) 0.063(4) -0.017(2) -0.047(3)
C513 0.0455(16) 0.097(3) 0.093(3) -0.017(2) 0.0005(17) -0.0188(19)
C5A 0.021(5) 0.073(6) 0.069(7) -0.021(5) 0.003(5) -0.009(4)
C51A 0.044(4) 0.082(5) 0.144(7) 0.013(5) -0.040(5) -0.015(4)
C51B 0.048(3) 0.081(4) 0.094(5) 0.005(4) -0.004(4) -0.035(3)
C51C 0.0455(16) 0.097(3) 0.093(3) -0.017(2) 0.0005(17) -0.0188(19)
C6 0.0410(9) 0.0541(10) 0.0380(9) 0.0009(8) -0.0154(7) -0.0152(8)
C7 0.0425(9) 0.0439(9) 0.0421(9) 0.0062(7) -0.0222(8) -0.0157(7)
C71 0.0452(9) 0.0554(11) 0.0470(10) -0.0009(8) -0.0248(8) -0.0157(8)
C711 0.0716(14) 0.0707(14) 0.0930(17) -0.0006(13) -0.0571(14) -0.0130(12)
C712 0.0887(17) 0.0819(16) 0.0885(17) 0.0136(13) -0.0520(15) -0.0473(14)
C713 0.0720(15) 0.122(2) 0.0580(13) -0.0123(14) -0.0315(12) -0.0317(15)
C8 0.0360(8) 0.0514(10) 0.0403(9) 0.0066(8) -0.0174(7) -0.0174(7)
C9 0.0399(9) 0.0490(9) 0.0373(8) 0.0069(7) -0.0177(7) -0.0184(7)
C10 0.0676(13) 0.0604(12) 0.0786(15) 0.0249(11) -0.0465(12) -0.0246(11)
C11 0.0425(9) 0.0529(10) 0.0486(10) 0.0112(8) -0.0230(8) -0.0192(8)
C12 0.0441(9) 0.0500(10) 0.0565(11) 0.0107(9) -0.0218(9) -0.0212(8)
C13 0.0451(10) 0.0627(12) 0.0539(10) 0.0112(9) -0.0247(9) -0.0296(9)
C14 0.0694(15) 0.0931(18) 0.0751(15) -0.0070(13) -0.0394(13) -0.0260(13)
C15 0.098(2) 0.147(3) 0.0698(16) 0.0031(18) -0.0504(16) -0.052(2)
C16 0.0793(17) 0.125(2) 0.0867(18) 0.0402(18) -0.0579(16) -0.0485(18)
C17 0.0610(13) 0.0837(16) 0.0920(18) 0.0268(14) -0.0471(13) -0.0289(12)
C18 0.0490(10) 0.0658(13) 0.0683(13) 0.0115(10) -0.0331(10) -0.0236(10)

loop_
_atom_type_symbol
_atom_type_description
_atom_type_scat_dispersion_real
_atom_type_scat_dispersion_imag
_atom_type_scat_source
C C 0.0033 0.0016 'International Tables Vol C Tables 4.2.6.8 and 6.1.1.4'
H H 0.0000 0.0000 'International Tables Vol C Tables 4.2.6.8 and 6.1.1.4'
P P 0.1023 0.0942 'International Tables Vol C Tables 4.2.6.8 and 6.1.1.4'

loop_
_geom_angle_atom_site_label_1
_geom_angle_atom_site_label_2
_geom_angle_atom_site_label_3
_geom_angle
_geom_angle_site_symmetry_1
_geom_angle_site_symmetry_3
_geom_angle_publ_flag
C11 P1 C4 103.29(8) . . ?
C11 P1 C1 102.29(8) . . ?
C4 P1 C1 73.66(8) . . ?
C2 C1 C9 130.25(16) . . ?
C2 C1 P1 139.29(14) . . ?
C9 C1 P1 90.45(11) . . ?
C1 C2 C3 130.17(17) . . ?
C1 C2 H2 114.9 . . ?
C3 C2 H2 114.9 . . ?
C31 C3 C2 113.46(18) . . ?
C31 C3 C33 109.5(2) . . ?
C2 C3 C33 108.76(17) . . ?
C31 C3 C32 109.6(2) . . ?
C2 C3 C32 107.76(18) . . ?
C33 C3 C32 107.6(3) . . ?
C3 C31 H31A 109.5 . . ?
C3 C31 H31B 109.5 . . ?
H31A C31 H31B 109.5 . . ?
C3 C31 H31C 109.5 . . ?
H31A C31 H31C 109.5 . . ?
H31B C31 H31C 109.5 . . ?
C3 C32 H32A 109.5 . . ?
C3 C32 H32B 109.5 . . ?
H32A C32 H32B 109.5 . . ?
C3 C32 H32C 109.5 . . ?
H32A C32 H32C 109.5 . . ?
H32B C32 H32C 109.5 . . ?
C3 C33 H33A 109.5 . . ?
C3 C33 H33B 109.5 . . ?
H33A C33 H33B 109.5 . . ?
C3 C33 H33C 109.5 . . ?
H33A C33 H33C 109.5 . . ?
H33B C33 H33C 109.5 . . ?
C5 C4 C9 120.93(16) . . ?
C5 C4 P1 144.90(14) . . ?
C9 C4 P1 93.96(12) . . ?
C4 C5 C6 115.57(15) . . ?
C4 C5 C51 125.0(3) . . ?
C6 C5 C51 119.4(3) . . ?
C4 C5 C5A 119.7(5) . . ?
C6 C5 C5A 124.5(5) . . ?
C511 C51 C512 110.7(5) . . ?
C511 C51 C5 112.3(4) . . ?
C512 C51 C5 109.6(4) . . ?
C511 C51 C513 105.1(5) . . ?
C512 C51 C513 106.4(5) . . ?
C5 C51 C513 112.4(4) . . ?
C51 C511 H51A 109.5 . . ?
C51 C511 H51B 109.5 . . ?
H51A C511 H51B 109.5 . . ?
C51 C511 H51C 109.5 . . ?
H51A C511 H51C 109.5 . . ?
H51B C511 H51C 109.5 . . ?
C51 C512 H51D 109.5 . . ?
C51 C512 H51E 109.5 . . ?
H51D C512 H51E 109.5 . . ?
C51 C512 H51F 109.5 . . ?
H51D C512 H51F 109.5 . . ?
H51E C512 H51F 109.5 . . ?
C51 C513 H51G 109.5 . . ?
C51 C513 H51H 109.5 . . ?
H51G C513 H51H 109.5 . . ?
C51 C513 H51I 109.5 . . ?
H51G C513 H51I 109.5 . . ?
H51H C513 H51I 109.5 . . ?
C51B C5A C51A 111.5(9) . . ?
C51B C5A C51C 113.8(9) . . ?
C51A C5A C51C 107.9(9) . . ?
C51B C5A C5 110.5(7) . . ?
C51A C5A C5 104.7(8) . . ?
C51C C5A C5 107.9(8) . . ?
C5A C51A H51J 109.5 . . ?
C5A C51A H51K 109.5 . . ?
H51J C51A H51K 109.5 . . ?
C5A C51A H51L 109.5 . . ?
H51J C51A H51L 109.5 . . ?
H51K C51A H51L 109.5 . . ?
C5A C51B H51M 109.5 . . ?
C5A C51B H51N 109.5 . . ?
H51M C51B H51N 109.5 . . ?
C5A C51B H51O 109.5 . . ?
H51M C51B H51O 109.5 . . ?
H51N C51B H51O 109.5 . . ?
C5A C51C H51P 109.5 . . ?
C5A C51C H51Q 109.5 . . ?
H51P C51C H51Q 109.5 . . ?
C5A C51C H51R 109.5 . . ?
H51P C51C H51R 109.5 . . ?
H51Q C51C H51R 109.5 . . ?
C5 C6 C7 124.50(16) . . ?
C5 C6 H6 117.8 . . ?
C7 C6 H6 117.8 . . ?
C8 C7 C6 118.30(15) . . ?
C8 C7 C71 119.22(15) . . ?
C6 C7 C71 122.49(15) . . ?
C712 C71 C713 108.45(19) . . ?
C712 C71 C711 108.73(19) . . ?
C713 C71 C711 107.84(18) . . ?
C712 C71 C7 109.18(16) . . ?
C713 C71 C7 113.13(16) . . ?
C711 C71 C7 109.41(15) . . ?
C71 C711 H71A 109.5 . . ?
C71 C711 H71B 109.5 . . ?
H71A C711 H71B 109.5 . . ?
C71 C711 H71C 109.5 . . ?
H71A C711 H71C 109.5 . . ?
H71B C711 H71C 109.5 . . ?
C71 C712 H71D 109.5 . . ?
C71 C712 H71E 109.5 . . ?
H71D C712 H71E 109.5 . . ?
C71 C712 H71F 109.5 . . ?
H71D C712 H71F 109.5 . . ?
H71E C712 H71F 109.5 . . ?
C71 C713 H71G 109.5 . . ?
C71 C713 H71H 109.5 . . ?
H71G C713 H71H 109.5 . . ?
C71 C713 H71I 109.5 . . ?
H71G C713 H71I 109.5 . . ?
H71H C713 H71I 109.5 . . ?
C9 C8 C7 118.43(15) . . ?
C9 C8 H8 120.8 . . ?
C7 C8 H8 120.8 . . ?
C8 C9 C4 122.22(16) . . ?
C8 C9 C1 136.32(16) . . ?
C4 C9 C1 101.46(14) . . ?
C11 C10 H10A 109.5 . . ?
C11 C10 H10B 109.5 . . ?
H10A C10 H10B 109.5 . . ?
C11 C10 H10C 109.5 . . ?
H10A C10 H10C 109.5 . . ?
H10B C10 H10C 109.5 . . ?
C12 C11 C10 120.12(17) . . ?
C12 C11 P1 120.89(14) . . ?
C10 C11 P1 118.88(14) . . ?
C11 C12 C13 129.88(17) . . ?
C11 C12 H12 115.1 . . ?
C13 C12 H12 115.1 . . ?
C18 C13 C14 118.2(2) . . ?
C18 C13 C12 123.01(18) . . ?
C14 C13 C12 118.72(19) . . ?
C13 C14 C15 120.5(3) . . ?
C13 C14 H14 119.8 . . ?
C15 C14 H14 119.8 . . ?
C16 C15 C14 120.1(3) . . ?
C16 C15 H15 119.9 . . ?
C14 C15 H15 119.9 . . ?
C17 C16 C15 120.3(2) . . ?
C17 C16 H16 119.9 . . ?
C15 C16 H16 119.9 . . ?
C16 C17 C18 119.9(3) . . ?
C16 C17 H17 120.0 . . ?
C18 C17 H17 120.0 . . ?
C13 C18 C17 120.9(2) . . ?
C13 C18 H18 119.5 . . ?
C17 C18 H18 119.5 . . ?

loop_
_geom_bond_atom_site_label_1
_geom_bond_atom_site_label_2
_geom_bond_distance
_geom_bond_site_symmetry_2
_geom_bond_publ_flag
P1 C11 1.8411(19) . ?
P1 C4 1.8468(18) . ?
P1 C1 1.8733(18) . ?
C1 C2 1.327(3) . ?
C1 C9 1.477(2) . ?
C2 C3 1.508(2) . ?
C2 H2 0.9500 . ?
C3 C31 1.501(3) . ?
C3 C33 1.515(3) . ?
C3 C32 1.522(4) . ?
C31 H31A 0.9800 . ?
C31 H31B 0.9800 . ?
C31 H31C 0.9800 . ?
C32 H32A 0.9800 . ?
C32 H32B 0.9800 . ?
C32 H32C 0.9800 . ?
C33 H33A 0.9800 . ?
C33 H33B 0.9800 . ?
C33 H33C 0.9800 . ?
C4 C5 1.391(2) . ?
C4 C9 1.403(2) . ?
C5 C6 1.398(2) . ?
C5 C51 1.527(7) . ?
C5 C5A 1.570(10) . ?
C51 C511 1.509(7) . ?
C51 C512 1.517(7) . ?
C51 C513 1.537(7) . ?
C511 H51A 0.9800 . ?
C511 H51B 0.9800 . ?
C511 H51C 0.9800 . ?
C512 H51D 0.9800 . ?
C512 H51E 0.9800 . ?
C512 H51F 0.9800 . ?
C513 H51G 0.9800 . ?
C513 H51H 0.9800 . ?
C513 H51I 0.9800 . ?
C5A C51B 1.504(12) . ?
C5A C51A 1.507(12) . ?
C5A C51C 1.519(12) . ?
C51A H51J 0.9800 . ?
C51A H51K 0.9800 . ?
C51A H51L 0.9800 . ?
C51B H51M 0.9800 . ?
C51B H51N 0.9800 . ?
C51B H51O 0.9800 . ?
C51C H51P 0.9800 . ?
C51C H51Q 0.9800 . ?
C51C H51R 0.9800 . ?
C6 C7 1.400(2) . ?
C6 H6 0.9500 . ?
C7 C8 1.396(2) . ?
C7 C71 1.532(2) . ?
C71 C712 1.518(3) . ?
C71 C713 1.529(3) . ?
C71 C711 1.531(3) . ?
C711 H71A 0.9800 . ?
C711 H71B 0.9800 . ?
C711 H71C 0.9800 . ?
C712 H71D 0.9800 . ?
C712 H71E 0.9800 . ?
C712 H71F 0.9800 . ?
C713 H71G 0.9800 . ?
C713 H71H 0.9800 . ?
C713 H71I 0.9800 . ?
C8 C9 1.380(2) . ?
C8 H8 0.9500 . ?
C10 C11 1.505(3) . ?
C10 H10A 0.9800 . ?
C10 H10B 0.9800 . ?
C10 H10C 0.9800 . ?
C11 C12 1.332(3) . ?
C12 C13 1.476(3) . ?
C12 H12 0.9500 . ?
C13 C18 1.386(3) . ?
C13 C14 1.387(3) . ?
C14 C15 1.391(4) . ?
C14 H14 0.9500 . ?
C15 C16 1.368(4) . ?
C15 H15 0.9500 . ?
C16 C17 1.365(4) . ?
C16 H16 0.9500 . ?
C17 C18 1.388(3) . ?
C17 H17 0.9500 . ?
C18 H18 0.9500 . ?

loop_
_geom_torsion_atom_site_label_1
_geom_torsion_atom_site_label_2
_geom_torsion_atom_site_label_3
_geom_torsion_atom_site_label_4
_geom_torsion
_geom_torsion_site_symmetry_1
_geom_torsion_site_symmetry_2
_geom_torsion_site_symmetry_3
_geom_torsion_site_symmetry_4
_geom_torsion_publ_flag
C11 P1 C1 C2 -75.4(2) . . . . ?
C4 P1 C1 C2 -175.9(2) . . . . ?
C11 P1 C1 C9 104.89(11) . . . . ?
C4 P1 C1 C9 4.44(10) . . . . ?
C9 C1 C2 C3 -178.30(18) . . . . ?
P1 C1 C2 C3 2.1(4) . . . . ?
C1 C2 C3 C31 -8.7(3) . . . . ?
C1 C2 C3 C33 -130.8(3) . . . . ?
C1 C2 C3 C32 112.9(3) . . . . ?
C11 P1 C4 C5 82.1(3) . . . . ?
C1 P1 C4 C5 -178.8(3) . . . . ?
C11 P1 C4 C9 -103.83(12) . . . . ?
C1 P1 C4 C9 -4.69(11) . . . . ?
C9 C4 C5 C6 0.0(3) . . . . ?
P1 C4 C5 C6 173.11(18) . . . . ?
C9 C4 C5 C51 -178.8(3) . . . . ?
P1 C4 C5 C51 -5.7(5) . . . . ?
C9 C4 C5 C5A 175.4(5) . . . . ?
P1 C4 C5 C5A -11.5(6) . . . . ?
C4 C5 C51 C511 4.2(7) . . . . ?
C6 C5 C51 C511 -174.5(4) . . . . ?
C4 C5 C51 C512 -119.3(4) . . . . ?
C6 C5 C51 C512 61.9(6) . . . . ?
C4 C5 C51 C513 122.6(4) . . . . ?
C6 C5 C51 C513 -56.2(5) . . . . ?
C4 C5 C5A C51B -58.1(10) . . . . ?
C6 C5 C5A C51B 116.9(7) . . . . ?
C4 C5 C5A C51A 62.1(9) . . . . ?
C6 C5 C5A C51A -122.9(7) . . . . ?
C4 C5 C5A C51C 176.8(6) . . . . ?
C6 C5 C5A C51C -8.2(11) . . . . ?
C4 C5 C6 C7 -1.4(3) . . . . ?
C51 C5 C6 C7 177.5(3) . . . . ?
C5A C5 C6 C7 -176.6(6) . . . . ?
C5 C6 C7 C8 0.9(3) . . . . ?
C5 C6 C7 C71 -178.91(17) . . . . ?
C8 C7 C71 C712 -61.1(2) . . . . ?
C6 C7 C71 C712 118.7(2) . . . . ?
C8 C7 C71 C713 178.02(18) . . . . ?
C6 C7 C71 C713 -2.1(3) . . . . ?
C8 C7 C71 C711 57.8(2) . . . . ?
C6 C7 C71 C711 -122.4(2) . . . . ?
C6 C7 C8 C9 1.0(3) . . . . ?
C71 C7 C8 C9 -179.14(15) . . . . ?
C7 C8 C9 C4 -2.4(3) . . . . ?
C7 C8 C9 C1 177.69(18) . . . . ?
C5 C4 C9 C8 2.0(3) . . . . ?
P1 C4 C9 C8 -174.08(15) . . . . ?
C5 C4 C9 C1 -178.11(16) . . . . ?
P1 C4 C9 C1 5.83(13) . . . . ?
C2 C1 C9 C8 -5.6(3) . . . . ?
P1 C1 C9 C8 174.2(2) . . . . ?
C2 C1 C9 C4 174.53(19) . . . . ?
P1 C1 C9 C4 -5.73(13) . . . . ?
C4 P1 C11 C12 -152.58(16) . . . . ?
C1 P1 C11 C12 131.57(16) . . . . ?
C4 P1 C11 C10 31.26(17) . . . . ?
C1 P1 C11 C10 -44.60(17) . . . . ?
C10 C11 C12 C13 -179.94(19) . . . . ?
P1 C11 C12 C13 3.9(3) . . . . ?
C11 C12 C13 C18 49.6(3) . . . . ?
C11 C12 C13 C14 -133.9(2) . . . . ?
C18 C13 C14 C15 -2.9(3) . . . . ?
C12 C13 C14 C15 -179.6(2) . . . . ?
C13 C14 C15 C16 1.6(4) . . . . ?
C14 C15 C16 C17 0.5(4) . . . . ?
C15 C16 C17 C18 -1.3(4) . . . . ?
C14 C13 C18 C17 2.1(3) . . . . ?
C12 C13 C18 C17 178.65(19) . . . . ?
C16 C17 C18 C13 0.0(3) . . . . ?
